data_4028673
loop_
_publ_author_name
'Paul Br\'emond'
'Teddy Butscher'
'Val\'erie Roubaud'
'Didier Siri'
'St\'ephane Viel'

_publ_section_title
;
 Intramolecular Hydrogen Bond in Alkoxyamines. Influence on the C-ON Bond
 Homolysis
;
_journal_name_full 'Journal of Organic Chemistry'
_journal_page_first 10524
_journal_page_last 10529
_journal_paper_doi 10.1021/jo401681w
_journal_volume 78
_journal_year 2013
_chemical_compound_source 'synthesis as described'
_chemical_formula_moiety 'C28 H42 N1 O6 P1'
_chemical_formula_sum 'C28 H42 N O6 P'
_chemical_formula_weight 519.6
_chemical_name_systematic
;
 ?
;
_space_group_IT_number 15
_symmetry_cell_setting monoclinic
_symmetry_Int_Tables_number 15
_symmetry_space_group_name_Hall '-C 2yc'
_symmetry_space_group_name_H-M 'C 1 2/c 1'
_atom_sites_solution_hydrogens geom
_atom_sites_solution_primary direct
_atom_sites_solution_secondary difmap
_audit_conform_dict_location ftp://ftp.iucr.org/pub/cif_core.dic
_audit_conform_dict_name cif_core.dic
_audit_conform_dict_version 2.4
_audit_creation_date 2012-02-08T14:54:11-00:00
_audit_creation_method 'WinGX routine CIF_UPDATE'
_cell_angle_alpha 90
_cell_angle_beta 121.084(1)
_cell_angle_gamma 90
_cell_formula_units_Z 8
_cell_length_a 34.8838(4)
_cell_length_b 9.9827(2)
_cell_length_c 20.1591(3)
_cell_measurement_reflns_used 29085
_cell_measurement_temperature 293(2)
_cell_measurement_theta_max 28.3
_cell_measurement_theta_min 1.36
_cell_measurement_wavelength 0.71073
_cell_volume 6012.09(18)
_computing_molecular_graphics 'Ortep-3 for Windows (Farrugia, 1997)'
_computing_publication_material 'WinGX publication routines (Farrugia, 1999)'
_computing_structure_refinement 'SHELXL-97 (Sheldrick, 2008)'
_diffrn_ambient_temperature 293(2)
_diffrn_measured_fraction_theta_full 0.992
_diffrn_measured_fraction_theta_max 0.974
_diffrn_measurement_device_type KappaCCD
_diffrn_measurement_method 'Omega + Phi scan'
_diffrn_radiation_monochromator graphite
_diffrn_radiation_probe x-ray
_diffrn_radiation_type MoK\a
_diffrn_radiation_wavelength 0.71073
_diffrn_reflns_av_R_equivalents 0.065
_diffrn_reflns_av_unetI/netI 0.0428
_diffrn_reflns_limit_h_max 46
_diffrn_reflns_limit_h_min 0
_diffrn_reflns_limit_k_max 13
_diffrn_reflns_limit_k_min 0
_diffrn_reflns_limit_l_max 22
_diffrn_reflns_limit_l_min -25
_diffrn_reflns_number 29085
_diffrn_reflns_theta_full 25.
_diffrn_reflns_theta_max 28.3
_diffrn_reflns_theta_min 1.36
_diffrn_standards_number 0
_exptl_absorpt_coefficient_mu 0.129
_exptl_absorpt_correction_type none
_exptl_crystal_colour colourless
_exptl_crystal_density_diffrn 1.148
_exptl_crystal_description prism
_exptl_crystal_F_000 2240
_exptl_crystal_size_max 0.5
_exptl_crystal_size_mid 0.3
_exptl_crystal_size_min 0.3
_refine_diff_density_max 0.408
_refine_diff_density_min -0.305
_refine_diff_density_rms 0.047
_refine_ls_extinction_method none
_refine_ls_goodness_of_fit_ref 1.019
_refine_ls_hydrogen_treatment noref
_refine_ls_matrix_type full
_refine_ls_number_parameters 325
_refine_ls_number_reflns 7267
_refine_ls_number_restraints 0
_refine_ls_restrained_S_all 1.019
_refine_ls_R_factor_all 0.1181
_refine_ls_R_factor_gt 0.0743
_refine_ls_shift/su_max 0.000
_refine_ls_shift/su_mean 0.000
_refine_ls_structure_factor_coef Fsqd
_refine_ls_weighting_details 'w=1/[\s^2^(Fo^2^)+(0.1062P)^2^+6.5040P] where P=(Fo^2^+2Fc^2^)/3'
_refine_ls_weighting_scheme calc
_refine_ls_wR_factor_gt 0.1898
_refine_ls_wR_factor_ref 0.2265
_reflns_number_gt 4709
_reflns_number_total 7278
_reflns_threshold_expression >2\s(I)
_cod_data_source_file jo401681w_si_008.cif
_cod_data_source_block stobzdia1
_cod_original_cell_volume 6012.08(17)
_cod_original_sg_symbol_H-M 'C 2/c'
_cod_original_formula_sum 'C28 H42 N1 O6 P1'
_cod_database_code 4028673

loop_
_symmetry_equiv_pos_as_xyz
'x, y, z'
'-x, y, -z+1/2'
'x+1/2, y+1/2, z'
'-x+1/2, y+1/2, -z+1/2'
'-x, -y, -z'
'x, -y, z-1/2'
'-x+1/2, -y+1/2, -z'
'x+1/2, -y+1/2, z-1/2'

loop_
_atom_site_label
_atom_site_type_symbol
_atom_site_fract_x
_atom_site_fract_y
_atom_site_fract_z
_atom_site_U_iso_or_equiv
_atom_site_adp_type
_atom_site_occupancy
_atom_site_calc_flag
C1 C 0.14267(9) -0.2216(3) 0.55527(14) 0.0518(6) Uani 1 d
H1 H 0.1108 -0.2403 0.5202 0.062 Uiso 1 calc
C2 C 0.15154(9) -0.2022(3) 0.63671(15) 0.0601(7) Uani 1 d
H2A H 0.1506 -0.2872 0.6591 0.072 Uiso 1 calc
H2B H 0.1806 -0.1612 0.6698 0.072 Uiso 1 calc
C3 C 0.12106(9) -0.0613(3) 0.69184(15) 0.0558(6) Uani 1 d
C4 C 0.08259(8) 0.0218(3) 0.67772(14) 0.0537(6) Uani 1 d
C5 C 0.04542(11) 0.0409(4) 0.60572(18) 0.0926(12) Uani 1 d
H5 H 0.0433 -0.0011 0.5628 0.111 Uiso 1 calc
C6 C 0.01131(13) 0.1221(5) 0.5969(2) 0.1111(16) Uani 1 d
H6 H -0.0135 0.1352 0.5476 0.133 Uiso 1 calc
C7 C 0.01280(12) 0.1833(4) 0.6577(2) 0.0894(11) Uani 1 d
H7 H -0.0112 0.2349 0.651 0.107 Uiso 1 calc
C8 C 0.04990(12) 0.1684(4) 0.7290(2) 0.0859(10) Uani 1 d
H8 H 0.0519 0.2125 0.7713 0.103 Uiso 1 calc
C9 C 0.08438(10) 0.0890(3) 0.73897(17) 0.0732(8) Uani 1 d
H9 H 0.1096 0.08 0.7882 0.088 Uiso 1 calc
C10 C 0.15560(10) -0.1005(3) 0.52620(16) 0.0604(7) Uani 1 d
C11 C 0.12372(14) -0.0329(3) 0.4618(2) 0.0862(10) Uani 1 d
H11 H 0.094 -0.0606 0.4366 0.103 Uiso 1 calc
C12 C 0.1360(2) 0.0771(4) 0.4344(3) 0.1158(16) Uani 1 d
H12 H 0.1143 0.1233 0.3912 0.139 Uiso 1 calc
C13 C 0.1796(2) 0.1181(4) 0.4701(3) 0.1137(16) Uani 1 d
H13 H 0.1875 0.1907 0.4508 0.136 Uiso 1 calc
C14 C 0.21089(18) 0.0523(4) 0.5335(3) 0.1064(13) Uani 1 d
H14 H 0.2406 0.0802 0.5582 0.128 Uiso 1 calc
C15 C 0.19926(13) -0.0568(3) 0.5622(2) 0.0830(9) Uani 1 d
H15 H 0.2212 -0.1008 0.6062 0.1 Uiso 1 calc
C16 C 0.20972(9) -0.5120(3) 0.62723(14) 0.0563(6) Uani 1 d
C17 C 0.23401(10) -0.5237(4) 0.58257(17) 0.0721(8) Uani 1 d
H17A H 0.2174 -0.5816 0.5387 0.108 Uiso 1 calc
H17B H 0.2633 -0.5603 0.6158 0.108 Uiso 1 calc
H17C H 0.2366 -0.4366 0.565 0.108 Uiso 1 calc
C18 C 0.20875(12) -0.6503(3) 0.65923(18) 0.0823(10) Uani 1 d
H18A H 0.1969 -0.6423 0.6928 0.123 Uiso 1 calc
H18B H 0.2386 -0.6858 0.6879 0.123 Uiso 1 calc
H18C H 0.1901 -0.7094 0.6171 0.123 Uiso 1 calc
C19 C 0.23598(10) -0.4177(3) 0.69589(16) 0.0748(9) Uani 1 d
H19A H 0.2368 -0.3298 0.6772 0.112 Uiso 1 calc
H19B H 0.266 -0.4505 0.7278 0.112 Uiso 1 calc
H19C H 0.2217 -0.4133 0.7257 0.112 Uiso 1 calc
C20 C 0.12977(8) -0.5396(3) 0.51280(13) 0.0519(6) Uani 1 d
H20 H 0.1444 -0.6258 0.5176 0.062 Uiso 1 calc
C21 C 0.08751(10) -0.5720(4) 0.51941(18) 0.0725(8) Uani 1 d
C22 C 0.06216(14) -0.4467(5) 0.5173(3) 0.1142(15) Uani 1 d
H22A H 0.0458 -0.4125 0.4654 0.171 Uiso 1 calc
H22B H 0.083 -0.3802 0.5511 0.171 Uiso 1 calc
H22C H 0.0417 -0.4684 0.5342 0.171 Uiso 1 calc
C23 C 0.05610(15) -0.6697(6) 0.4574(3) 0.1298(19) Uani 1 d
H23A H 0.0313 -0.6889 0.464 0.195 Uiso 1 calc
H23B H 0.0719 -0.7511 0.4617 0.195 Uiso 1 calc
H23C H 0.0452 -0.6309 0.4072 0.195 Uiso 1 calc
C24 C 0.10320(15) -0.6359(5) 0.5984(3) 0.1198(16) Uani 1 d
H24A H 0.078 -0.6477 0.605 0.18 Uiso 1 calc
H24B H 0.1249 -0.5787 0.6386 0.18 Uiso 1 calc
H24C H 0.1165 -0.7214 0.6012 0.18 Uiso 1 calc
C25 C 0.17571(13) -0.3234(4) 0.40551(19) 0.0816(9) Uani 1 d
H25A H 0.2056 -0.3051 0.4486 0.098 Uiso 1 calc
H25B H 0.156 -0.2526 0.4034 0.098 Uiso 1 calc
C26 C 0.17599(14) -0.3260(5) 0.3322(2) 0.1019(13) Uani 1 d
H26A H 0.1946 -0.3981 0.3337 0.153 Uiso 1 calc
H26B H 0.1875 -0.2426 0.3259 0.153 Uiso 1 calc
H26C H 0.146 -0.3389 0.2894 0.153 Uiso 1 calc
C27 C 0.0764(3) -0.5898(7) 0.2840(3) 0.188(3) Uani 1 d
H27A H 0.0504 -0.5325 0.2656 0.225 Uiso 1 calc
H27B H 0.0975 -0.5413 0.2751 0.225 Uiso 1 calc
C28 C 0.0645(3) -0.6859(9) 0.2417(4) 0.263(6) Uani 1 d
H28A H 0.09 -0.7395 0.2533 0.395 Uiso 1 calc
H28B H 0.0499 -0.6565 0.1888 0.395 Uiso 1 calc
H28C H 0.044 -0.7382 0.2494 0.395 Uiso 1 calc
N1 N 0.16282(7) -0.4573(2) 0.58004(11) 0.0486(5) Uani 1 d
O1 O 0.16861(5) -0.32959(16) 0.55056(9) 0.0483(4) Uani 1 d
O2 O 0.11613(6) -0.1150(2) 0.62763(10) 0.0645(5) Uani 1 d
O3 O 0.15331(8) -0.0827(3) 0.75395(13) 0.1048(10) Uani 1 d
O4 O 0.08609(7) -0.3549(2) 0.39026(11) 0.0738(6) Uani 1 d
O5 O 0.16039(7) -0.4513(2) 0.41715(11) 0.0647(5) Uani 1 d
O6 O 0.09657(8) -0.5995(2) 0.36680(11) 0.0802(6) Uani 1 d
P1 P 0.11612(2) -0.47041(7) 0.41818(4) 0.0559(2) Uani 1 d

loop_
_atom_site_aniso_label
_atom_site_aniso_U_11
_atom_site_aniso_U_22
_atom_site_aniso_U_33
_atom_site_aniso_U_23
_atom_site_aniso_U_13
_atom_site_aniso_U_12
C1 0.0552(13) 0.0527(14) 0.0515(13) 0.0009(10) 0.0303(11) 0.0134(11)
C2 0.0655(15) 0.0665(17) 0.0519(13) 0.0018(12) 0.0328(12) 0.0208(13)
C3 0.0559(14) 0.0656(16) 0.0498(13) -0.0094(11) 0.0301(12) -0.0014(12)
C4 0.0567(14) 0.0584(15) 0.0523(13) -0.0100(11) 0.0325(12) -0.0032(12)
C5 0.077(2) 0.134(3) 0.0572(17) -0.0277(19) 0.0272(16) 0.027(2)
C6 0.081(2) 0.161(4) 0.073(2) -0.023(2) 0.0263(18) 0.046(3)
C7 0.084(2) 0.107(3) 0.090(2) -0.012(2) 0.054(2) 0.024(2)
C8 0.092(2) 0.100(3) 0.082(2) -0.0301(19) 0.057(2) 0.007(2)
C9 0.0708(18) 0.092(2) 0.0600(16) -0.0239(15) 0.0363(14) -0.0002(16)
C10 0.0810(19) 0.0498(15) 0.0599(15) 0.0015(11) 0.0432(14) 0.0163(13)
C11 0.110(3) 0.067(2) 0.073(2) 0.0135(16) 0.041(2) 0.0198(19)
C12 0.184(5) 0.068(2) 0.095(3) 0.023(2) 0.071(3) 0.021(3)
C13 0.202(6) 0.055(2) 0.135(4) 0.003(2) 0.124(4) 0.002(3)
C14 0.133(4) 0.074(3) 0.148(4) -0.003(3) 0.099(3) -0.013(2)
C15 0.088(2) 0.068(2) 0.103(3) 0.0029(18) 0.057(2) 0.0020(17)
C16 0.0564(14) 0.0626(16) 0.0430(12) 0.0067(11) 0.0207(11) 0.0181(12)
C17 0.0580(16) 0.091(2) 0.0643(16) 0.0040(15) 0.0293(14) 0.0239(15)
C18 0.097(2) 0.074(2) 0.0628(17) 0.0220(15) 0.0318(16) 0.0303(18)
C19 0.0639(17) 0.088(2) 0.0504(14) -0.0058(14) 0.0135(13) 0.0151(16)
C20 0.0529(13) 0.0556(15) 0.0454(12) 0.0034(10) 0.0241(11) 0.0055(11)
C21 0.0646(17) 0.086(2) 0.0744(18) 0.0025(16) 0.0411(15) -0.0083(16)
C22 0.086(3) 0.130(4) 0.159(4) 0.012(3) 0.086(3) 0.007(2)
C23 0.104(3) 0.170(5) 0.128(4) -0.047(3) 0.069(3) -0.072(3)
C24 0.120(3) 0.158(4) 0.103(3) 0.020(3) 0.073(3) -0.031(3)
C25 0.096(2) 0.094(2) 0.0676(18) 0.0015(17) 0.0517(18) -0.0114(19)
C26 0.106(3) 0.141(4) 0.083(2) 0.020(2) 0.066(2) 0.005(3)
C27 0.293(8) 0.154(5) 0.060(2) -0.040(3) 0.051(4) -0.058(5)
C28 0.326(11) 0.255(10) 0.089(4) -0.056(5) 0.022(5) 0.095(9)
N1 0.0550(11) 0.0489(11) 0.0426(10) 0.0069(8) 0.0256(9) 0.0081(9)
O1 0.0558(9) 0.0460(9) 0.0494(9) 0.0044(7) 0.0317(7) 0.0105(7)
O2 0.0679(11) 0.0772(13) 0.0508(9) -0.0057(9) 0.0324(9) 0.0215(10)
O3 0.0736(14) 0.167(3) 0.0568(12) -0.0209(14) 0.0218(11) 0.0352(16)
O4 0.0742(13) 0.0808(14) 0.0538(10) 0.0154(10) 0.0240(9) 0.0227(11)
O5 0.0765(12) 0.0729(13) 0.0558(10) 0.0007(9) 0.0421(10) 0.0038(10)
O6 0.0982(16) 0.0799(15) 0.0517(11) -0.0121(10) 0.0310(11) -0.0102(12)
P1 0.0602(4) 0.0621(4) 0.0408(3) 0.0024(3) 0.0228(3) 0.0061(3)

loop_
_atom_type_symbol
_atom_type_description
_atom_type_scat_dispersion_real
_atom_type_scat_dispersion_imag
_atom_type_scat_source
C C 0.0033 0.0016 'International Tables Vol C Tables 4.2.6.8 and 6.1.1.4'
H H 0 0 'International Tables Vol C Tables 4.2.6.8 and 6.1.1.4'
N N 0.0061 0.0033 'International Tables Vol C Tables 4.2.6.8 and 6.1.1.4'
O O 0.0106 0.006 'International Tables Vol C Tables 4.2.6.8 and 6.1.1.4'
P P 0.1023 0.0942 'International Tables Vol C Tables 4.2.6.8 and 6.1.1.4'

loop_
_geom_angle_atom_site_label_1
_geom_angle_atom_site_label_2
_geom_angle_atom_site_label_3
_geom_angle
O1 C1 C10 104.46(18)
O1 C1 C2 112.49(19)
C10 C1 C2 112.5(2)
O1 C1 H1 109.1
C10 C1 H1 109.1
C2 C1 H1 109.1
O2 C2 C1 104.9(2)
O2 C2 H2A 110.8
C1 C2 H2A 110.8
O2 C2 H2B 110.8
C1 C2 H2B 110.8
H2A C2 H2B 108.8
O3 C3 O2 121.9(3)
O3 C3 C4 125.0(2)
O2 C3 C4 113.1(2)
C5 C4 C9 117.5(3)
C5 C4 C3 123.5(2)
C9 C4 C3 119.0(2)
C6 C5 C4 120.1(3)
C6 C5 H5 119.9
C4 C5 H5 119.9
C7 C6 C5 121.8(3)
C7 C6 H6 119.1
C5 C6 H6 119.1
C6 C7 C8 118.8(3)
C6 C7 H7 120.6
C8 C7 H7 120.6
C7 C8 C9 120.4(3)
C7 C8 H8 119.8
C9 C8 H8 119.8
C8 C9 C4 121.4(3)
C8 C9 H9 119.3
C4 C9 H9 119.3
C11 C10 C15 118.6(3)
C11 C10 C1 120.1(3)
C15 C10 C1 121.3(3)
C10 C11 C12 119.8(4)
C10 C11 H11 120.1
C12 C11 H11 120.1
C13 C12 C11 121.0(4)
C13 C12 H12 119.5
C11 C12 H12 119.5
C14 C13 C12 119.4(4)
C14 C13 H13 120.3
C12 C13 H13 120.3
C13 C14 C15 120.6(5)
C13 C14 H14 119.7
C15 C14 H14 119.7
C10 C15 C14 120.7(4)
C10 C15 H15 119.6
C14 C15 H15 119.6
N1 C16 C17 114.1(2)
N1 C16 C19 107.2(2)
C17 C16 C19 109.0(3)
N1 C16 C18 109.8(2)
C17 C16 C18 108.6(2)
C19 C16 C18 107.9(2)
C16 C17 H17A 109.5
C16 C17 H17B 109.5
H17A C17 H17B 109.5
C16 C17 H17C 109.5
H17A C17 H17C 109.5
H17B C17 H17C 109.5
C16 C18 H18A 109.5
C16 C18 H18B 109.5
H18A C18 H18B 109.5
C16 C18 H18C 109.5
H18A C18 H18C 109.5
H18B C18 H18C 109.5
C16 C19 H19A 109.5
C16 C19 H19B 109.5
H19A C19 H19B 109.5
C16 C19 H19C 109.5
H19A C19 H19C 109.5
H19B C19 H19C 109.5
N1 C20 C21 110.6(2)
N1 C20 P1 113.52(17)
C21 C20 P1 114.18(18)
N1 C20 H20 105.9
C21 C20 H20 105.9
P1 C20 H20 105.9
C22 C21 C23 110.1(3)
C22 C21 C24 105.2(3)
C23 C21 C24 107.9(3)
C22 C21 C20 112.6(3)
C23 C21 C20 111.7(3)
C24 C21 C20 109.0(3)
C21 C22 H22A 109.5
C21 C22 H22B 109.5
H22A C22 H22B 109.5
C21 C22 H22C 109.5
H22A C22 H22C 109.5
H22B C22 H22C 109.5
C21 C23 H23A 109.5
C21 C23 H23B 109.5
H23A C23 H23B 109.5
C21 C23 H23C 109.5
H23A C23 H23C 109.5
H23B C23 H23C 109.5
C21 C24 H24A 109.5
C21 C24 H24B 109.5
H24A C24 H24B 109.5
C21 C24 H24C 109.5
H24A C24 H24C 109.5
H24B C24 H24C 109.5
O5 C25 C26 109.8(3)
O5 C25 H25A 109.7
C26 C25 H25A 109.7
O5 C25 H25B 109.7
C26 C25 H25B 109.7
H25A C25 H25B 108.2
C25 C26 H26A 109.5
C25 C26 H26B 109.5
H26A C26 H26B 109.5
C25 C26 H26C 109.5
H26A C26 H26C 109.5
H26B C26 H26C 109.5
C28 C27 O6 123.3(6)
C28 C27 H27A 106.5
O6 C27 H27A 106.5
C28 C27 H27B 106.5
O6 C27 H27B 106.5
H27A C27 H27B 106.5
C27 C28 H28A 109.5
C27 C28 H28B 109.5
H28A C28 H28B 109.5
C27 C28 H28C 109.5
H28A C28 H28C 109.5
H28B C28 H28C 109.5
O1 N1 C20 108.31(16)
O1 N1 C16 103.85(18)
C20 N1 C16 116.83(19)
C1 O1 N1 113.67(16)
C3 O2 C2 116.6(2)
C25 O5 P1 123.9(2)
C27 O6 P1 119.6(3)
O4 P1 O5 114.48(13)
O4 P1 O6 114.37(13)
O5 P1 O6 100.74(12)
O4 P1 C20 116.40(12)
O5 P1 C20 109.21(11)
O6 P1 C20 99.61(12)

loop_
_geom_bond_atom_site_label_1
_geom_bond_atom_site_label_2
_geom_bond_distance
C1 O1 1.442(3)
C1 C10 1.511(4)
C1 C2 1.518(3)
C1 H1 0.98
C2 O2 1.443(3)
C2 H2A 0.97
C2 H2B 0.97
C3 O3 1.194(3)
C3 O2 1.328(3)
C3 C4 1.475(4)
C4 C5 1.372(4)
C4 C9 1.378(3)
C5 C6 1.373(5)
C5 H5 0.93
C6 C7 1.347(5)
C6 H6 0.93
C7 C8 1.357(5)
C7 H7 0.93
C8 C9 1.366(4)
C8 H8 0.93
C9 H9 0.93
C10 C11 1.373(4)
C10 C15 1.376(5)
C11 C12 1.394(6)
C11 H11 0.93
C12 C13 1.364(7)
C12 H12 0.93
C13 C14 1.348(7)
C13 H13 0.93
C14 C15 1.388(5)
C14 H14 0.93
C15 H15 0.93
C16 N1 1.508(3)
C16 C17 1.526(4)
C16 C19 1.528(4)
C16 C18 1.531(4)
C17 H17A 0.96
C17 H17B 0.96
C17 H17C 0.96
C18 H18A 0.96
C18 H18B 0.96
C18 H18C 0.96
C19 H19A 0.96
C19 H19B 0.96
C19 H19C 0.96
C20 N1 1.492(3)
C20 C21 1.581(4)
C20 P1 1.845(2)
C20 H20 0.98
C21 C22 1.519(5)
C21 C23 1.517(5)
C21 C24 1.531(5)
C22 H22A 0.96
C22 H22B 0.96
C22 H22C 0.96
C23 H23A 0.96
C23 H23B 0.96
C23 H23C 0.96
C24 H24A 0.96
C24 H24B 0.96
C24 H24C 0.96
C25 O5 1.450(4)
C25 C26 1.484(4)
C25 H25A 0.97
C25 H25B 0.97
C26 H26A 0.96
C26 H26B 0.96
C26 H26C 0.96
C27 C28 1.207(8)
C27 O6 1.441(5)
C27 H27A 0.97
C27 H27B 0.97
C28 H28A 0.96
C28 H28B 0.96
C28 H28C 0.96
N1 O1 1.464(2)
O4 P1 1.462(2)
O5 P1 1.567(2)
O6 P1 1.572(2)
